data_7151401
loop_
_publ_author_name
'Lee T. Boulton'
'Ian C. Lennon'
'Raymond McCague'

_publ_section_title
;
 Asymmetric hydrogenation of a 4,4-diaryl-3-butenoate; a novel approach
 to sertraline
;
_journal_issue 7
_journal_name_full 'Org. Biomol. Chem.'
_journal_page_first 1094
_journal_page_last 1096
_journal_paper_doi 10.1039/b301175p
_journal_volume 1
_journal_year 2003
_chemical_formula_sum 'C16 H12 Cl2 O2'
_chemical_formula_weight 307.16
_space_group_IT_number 14
_symmetry_cell_setting monoclinic
_symmetry_Int_Tables_number 14
_symmetry_space_group_name_Hall '-P 2ybc'
_symmetry_space_group_name_H-M 'P 1 21/c 1'
_atom_sites_solution_hydrogens geom
_atom_sites_solution_primary direct
_atom_sites_solution_secondary difmap
_audit_creation_date 19100-06-13
_audit_creation_method 'by teXsan v1.7'
_audit_update_record
;
?
;
_cell_angle_alpha 90.00
_cell_angle_beta 91.49(3)
_cell_angle_gamma 90.00
_cell_formula_units_Z 4
_cell_length_a 7.474(4)
_cell_length_b 12.744(4)
_cell_length_c 15.237(3)
_cell_measurement_reflns_used 19
_cell_measurement_temperature 296.2
_cell_measurement_theta_max 8.2
_cell_measurement_theta_min 6.9
_cell_volume 1450.8(9)
_computing_cell_refinement 'MSC/AFC Diffractometer Control'
_computing_data_collection 'MSC/AFC Diffractometer Control'
_computing_data_reduction 'teXsan (MSC, 1995)'
_computing_publication_material 'teXsan (MSC, 1995)'
_computing_structure_refinement 'SHELXL-97 (Sheldrick, 1997)'
_computing_structure_solution
;
SHELXS86 (Sheldrick, 1985)
;
_diffrn_ambient_temperature 296.2
_diffrn_measured_fraction_theta_full 0.953
_diffrn_measured_fraction_theta_max 0.953
_diffrn_measurement_device 'Rigaku AFC5R'
_diffrn_measurement_method \w-2\q
_diffrn_radiation_detector 'scintillation counter'
_diffrn_radiation_monochromator graphite
_diffrn_radiation_source 'Rigaku rotating anode'
_diffrn_radiation_type 'Mo K\a'
_diffrn_radiation_wavelength 0.7107
_diffrn_reflns_av_R_equivalents 0.0346
_diffrn_reflns_av_sigmaI/netI 0.0989
_diffrn_reflns_limit_h_max 8
_diffrn_reflns_limit_h_min 0
_diffrn_reflns_limit_k_max 15
_diffrn_reflns_limit_k_min 0
_diffrn_reflns_limit_l_max 18
_diffrn_reflns_limit_l_min -18
_diffrn_reflns_number 2777
_diffrn_reflns_theta_full 25.05
_diffrn_reflns_theta_max 25.05
_diffrn_reflns_theta_min 2.08
_diffrn_standards_decay_% -0.29
_diffrn_standards_interval_count 150
_diffrn_standards_number 3
_exptl_absorpt_coefficient_mu 0.445
_exptl_absorpt_correction_T_max 1.000
_exptl_absorpt_correction_T_min 0.946
_exptl_absorpt_correction_type
;
\y scans (North,Phillips & Matthews, 1968)
;
_exptl_crystal_colour colourless
_exptl_crystal_density_diffrn 1.406
_exptl_crystal_density_method 'not measured'
_exptl_crystal_description prismatic
_exptl_crystal_F_000 632
_exptl_crystal_size_max 0.35
_exptl_crystal_size_mid 0.20
_exptl_crystal_size_min 0.20
_refine_diff_density_max 0.181
_refine_diff_density_min -0.181
_refine_diff_density_rms 0.049
_refine_ls_extinction_method none
_refine_ls_goodness_of_fit_ref 1.022
_refine_ls_hydrogen_treatment mixed
_refine_ls_matrix_type full
_refine_ls_number_parameters 185
_refine_ls_number_reflns 2567
_refine_ls_number_restraints 0
_refine_ls_restrained_S_all 1.022
_refine_ls_R_factor_all 0.1570
_refine_ls_R_factor_gt 0.0575
_refine_ls_shift/su_max 0.001
_refine_ls_shift/su_mean 0.000
_refine_ls_structure_factor_coef Fsqd
_refine_ls_weighting_details 'w=1/[\s^2^(Fo^2^)+(0.0242P)^2^+1.0299P] where P=(Fo^2^+2Fc^2^)/3'
_refine_ls_weighting_scheme calc
_refine_ls_wR_factor_gt 0.0906
_refine_ls_wR_factor_ref 0.1135
_reflns_number_gt 1321
_reflns_number_total 2567
_reflns_threshold_expression >2sigma(I)
_cod_data_source_file b301175p.txt
_cod_data_source_block s837
_cod_depositor_comments
;
The following automatic conversions were performed:

'_refine_ls_weighting_scheme' value 'calc
w=1/[\s^2^(Fo^2^)+(0.0242P)^2^+1.0299P] where P=(Fo^2^+2Fc^2^)/3' was
changed to 'calc'. New tag '_refine_ls_weighting_details' was
created. The value of the new tag was set to
'w=1/[\s^2^(Fo^2^)+(0.0242P)^2^+1.0299P] where P=(Fo^2^+2Fc^2^)/3'.

Automatic conversion script
Id: cif_fix_values 3143 2015-03-26 13:38:13Z robertas 
;
_cod_original_cell_volume 1450.7(10)
_cod_original_sg_symbol_H-M 'P 21/c     '
_cod_database_code 7151401

loop_
_symmetry_equiv_pos_as_xyz
'x, y, z'
'-x, y+1/2, -z+1/2'
'-x, -y, -z'
'x, -y-1/2, z-1/2'

loop_
_atom_site_label
_atom_site_type_symbol
_atom_site_fract_x
_atom_site_fract_y
_atom_site_fract_z
_atom_site_U_iso_or_equiv
_atom_site_adp_type
_atom_site_occupancy
_atom_site_calc_flag
_atom_site_refinement_flags
_atom_site_disorder_assembly
_atom_site_disorder_group
Cl1 Cl 0.58804(16) 0.29977(11) 0.17713(8) 0.0857(5) Uani 1 d . . .
Cl2 Cl 0.29214(15) 0.14936(11) 0.09568(8) 0.0832(5) Uani 1 d . . .
O1 O 1.2879(4) 0.4633(2) -0.0059(2) 0.0690(9) Uani 1 d . . .
O2 O 1.4967(4) 0.4319(3) -0.1034(2) 0.0677(10) Uani 1 d . . .
H2 H 1.567(6) 0.465(4) -0.060(3) 0.092(19) Uiso 1 d . . .
C1 C 1.3341(5) 0.4261(3) -0.0745(3) 0.0494(11) Uani 1 d . . .
C2 C 1.2099(5) 0.3688(3) -0.1365(3) 0.0523(11) Uani 1 d . . .
H2A H 1.1835 0.4133 -0.1868 0.063 Uiso 1 calc R . .
H2B H 1.2695 0.3064 -0.1574 0.063 Uiso 1 calc R . .
C3 C 1.0379(5) 0.3375(3) -0.0959(2) 0.0477(11) Uani 1 d . . .
H3 H 0.9811 0.3883 -0.0628 0.057 Uiso 1 calc R . .
C4 C 0.9577(5) 0.2450(3) -0.1021(2) 0.0409(10) Uani 1 d . . .
C5 C 0.7926(5) 0.2232(3) -0.0528(2) 0.0393(10) Uani 1 d . . .
C6 C 0.7652(5) 0.2673(3) 0.0291(2) 0.0468(11) Uani 1 d . . .
H6 H 0.8514 0.3117 0.0538 0.056 Uiso 1 calc R . .
C7 C 0.6123(5) 0.2462(3) 0.0745(2) 0.0487(11) Uani 1 d . . .
C8 C 0.4833(5) 0.1806(3) 0.0393(3) 0.0506(11) Uani 1 d . . .
C9 C 0.5077(5) 0.1359(3) -0.0418(3) 0.0550(12) Uani 1 d . . .
H9 H 0.4208 0.0918 -0.0663 0.066 Uiso 1 calc R . .
C10 C 0.6616(5) 0.1568(3) -0.0866(2) 0.0481(11) Uani 1 d . . .
H10 H 0.6777 0.1255 -0.1409 0.058 Uiso 1 calc R . .
C11 C 1.0280(5) 0.1581(3) -0.1553(2) 0.0389(10) Uani 1 d . . .
C12 C 1.0549(5) 0.0605(3) -0.1181(3) 0.0527(11) Uani 1 d . . .
H12 H 1.0218 0.0494 -0.0604 0.063 Uiso 1 calc R . .
C13 C 1.1295(6) -0.0210(4) -0.1638(3) 0.0662(13) Uani 1 d . . .
H13 H 1.1483 -0.0857 -0.1369 0.079 Uiso 1 calc R . .
C14 C 1.1758(6) -0.0062(4) -0.2494(4) 0.0746(15) Uani 1 d . . .
H14 H 1.2293 -0.0602 -0.2803 0.090 Uiso 1 calc R . .
C15 C 1.1432(6) 0.0878(4) -0.2890(3) 0.0719(15) Uani 1 d . . .
H15 H 1.1697 0.0968 -0.3479 0.086 Uiso 1 calc R . .
C16 C 1.0709(5) 0.1701(3) -0.2425(3) 0.0547(12) Uani 1 d . . .
H16 H 1.0510 0.2342 -0.2701 0.066 Uiso 1 calc R . .

loop_
_atom_site_aniso_label
_atom_site_aniso_U_11
_atom_site_aniso_U_22
_atom_site_aniso_U_33
_atom_site_aniso_U_23
_atom_site_aniso_U_13
_atom_site_aniso_U_12
Cl1 0.0756(9) 0.1207(12) 0.0619(8) -0.0340(8) 0.0203(6) -0.0069(8)
Cl2 0.0601(7) 0.1038(11) 0.0877(9) -0.0134(8) 0.0382(7) -0.0195(8)
O1 0.0511(19) 0.088(3) 0.069(2) -0.0263(19) 0.0161(16) -0.0197(17)
O2 0.046(2) 0.089(3) 0.069(2) -0.0181(19) 0.0157(17) -0.0203(18)
C1 0.047(3) 0.044(3) 0.058(3) 0.006(2) 0.007(2) -0.009(2)
C2 0.049(3) 0.050(3) 0.059(3) 0.001(2) 0.004(2) -0.009(2)
C3 0.044(2) 0.050(3) 0.049(3) -0.003(2) 0.008(2) -0.007(2)
C4 0.035(2) 0.049(3) 0.039(2) 0.004(2) 0.0006(18) -0.004(2)
C5 0.034(2) 0.042(3) 0.042(2) 0.002(2) 0.0025(18) 0.000(2)
C6 0.043(2) 0.051(3) 0.046(2) -0.006(2) 0.001(2) -0.005(2)
C7 0.043(2) 0.056(3) 0.047(2) -0.006(2) 0.008(2) 0.005(2)
C8 0.040(2) 0.059(3) 0.054(3) 0.002(2) 0.014(2) 0.001(2)
C9 0.043(2) 0.062(3) 0.060(3) -0.006(2) 0.007(2) -0.014(2)
C10 0.046(3) 0.053(3) 0.045(2) -0.009(2) 0.009(2) -0.009(2)
C11 0.032(2) 0.045(3) 0.039(2) 0.002(2) 0.0030(18) -0.010(2)
C12 0.047(3) 0.054(3) 0.057(3) -0.001(2) 0.009(2) 0.001(2)
C13 0.057(3) 0.053(3) 0.088(4) -0.002(3) 0.003(3) -0.001(3)
C14 0.061(3) 0.068(4) 0.096(4) -0.030(3) 0.023(3) -0.007(3)
C15 0.073(3) 0.088(4) 0.055(3) -0.022(3) 0.022(3) -0.021(3)
C16 0.061(3) 0.060(3) 0.043(2) 0.001(2) 0.008(2) -0.012(2)

loop_
_atom_type_symbol
_atom_type_description
_atom_type_scat_dispersion_real
_atom_type_scat_dispersion_imag
_atom_type_scat_source
C C 0.0033 0.0016 'International Tables Vol C Tables 4.2.6.8 and 6.1.1.4'
H H 0.0000 0.0000 'International Tables Vol C Tables 4.2.6.8 and 6.1.1.4'
O O 0.0106 0.0060 'International Tables Vol C Tables 4.2.6.8 and 6.1.1.4'
Cl Cl 0.1484 0.1585 'International Tables Vol C Tables 4.2.6.8 and 6.1.1.4'

loop_
_geom_angle_atom_site_label_1
_geom_angle_atom_site_label_2
_geom_angle_atom_site_label_3
_geom_angle
_geom_angle_site_symmetry_1
_geom_angle_site_symmetry_3
_geom_angle_publ_flag
C1 O2 H2 108(3) . . ?
O1 C1 O2 124.0(4) . . ?
O1 C1 C2 123.5(4) . . ?
O2 C1 C2 112.5(4) . . ?
C3 C2 C1 113.3(3) . . ?
C3 C2 H2A 108.9 . . ?
C1 C2 H2A 108.9 . . ?
C3 C2 H2B 108.9 . . ?
C1 C2 H2B 108.9 . . ?
H2A C2 H2B 107.7 . . ?
C4 C3 C2 126.9(4) . . ?
C4 C3 H3 116.5 . . ?
C2 C3 H3 116.5 . . ?
C3 C4 C11 122.7(3) . . ?
C3 C4 C5 120.7(4) . . ?
C11 C4 C5 116.6(3) . . ?
C10 C5 C6 117.5(3) . . ?
C10 C5 C4 121.0(3) . . ?
C6 C5 C4 121.5(4) . . ?
C7 C6 C5 121.1(4) . . ?
C7 C6 H6 119.5 . . ?
C5 C6 H6 119.5 . . ?
C8 C7 C6 120.4(4) . . ?
C8 C7 Cl1 120.4(3) . . ?
C6 C7 Cl1 119.2(3) . . ?
C7 C8 C9 119.6(3) . . ?
C7 C8 Cl2 121.7(3) . . ?
C9 C8 Cl2 118.7(3) . . ?
C10 C9 C8 119.7(4) . . ?
C10 C9 H9 120.1 . . ?
C8 C9 H9 120.1 . . ?
C9 C10 C5 121.8(4) . . ?
C9 C10 H10 119.1 . . ?
C5 C10 H10 119.1 . . ?
C12 C11 C16 117.3(4) . . ?
C12 C11 C4 120.1(3) . . ?
C16 C11 C4 122.6(4) . . ?
C13 C12 C11 121.9(4) . . ?
C13 C12 H12 119.0 . . ?
C11 C12 H12 119.0 . . ?
C14 C13 C12 119.6(5) . . ?
C14 C13 H13 120.2 . . ?
C12 C13 H13 120.2 . . ?
C15 C14 C13 119.8(5) . . ?
C15 C14 H14 120.1 . . ?
C13 C14 H14 120.1 . . ?
C14 C15 C16 120.5(4) . . ?
C14 C15 H15 119.7 . . ?
C16 C15 H15 119.7 . . ?
C15 C16 C11 120.8(4) . . ?
C15 C16 H16 119.6 . . ?
C11 C16 H16 119.6 . . ?

loop_
_geom_bond_atom_site_label_1
_geom_bond_atom_site_label_2
_geom_bond_distance
_geom_bond_site_symmetry_2
_geom_bond_publ_flag
Cl1 C7 1.720(4) . ?
Cl2 C8 1.732(4) . ?
O1 C1 1.206(4) . ?
O2 C1 1.306(4) . ?
O2 H2 0.93(5) . ?
C1 C2 1.496(5) . ?
C2 C3 1.495(5) . ?
C2 H2A 0.9700 . ?
C2 H2B 0.9700 . ?
C3 C4 1.324(5) . ?
C3 H3 0.9300 . ?
C4 C11 1.476(5) . ?
C4 C5 1.488(5) . ?
C5 C10 1.383(5) . ?
C5 C6 1.390(5) . ?
C6 C7 1.377(5) . ?
C6 H6 0.9300 . ?
C7 C8 1.374(5) . ?
C8 C9 1.378(5) . ?
C9 C10 1.378(5) . ?
C9 H9 0.9300 . ?
C10 H10 0.9300 . ?
C11 C12 1.380(5) . ?
C11 C16 1.383(5) . ?
C12 C13 1.377(5) . ?
C12 H12 0.9300 . ?
C13 C14 1.371(6) . ?
C13 H13 0.9300 . ?
C14 C15 1.360(6) . ?
C14 H14 0.9300 . ?
C15 C16 1.384(6) . ?
C15 H15 0.9300 . ?
C16 H16 0.9300 . ?

loop_
_geom_torsion_atom_site_label_1
_geom_torsion_atom_site_label_2
_geom_torsion_atom_site_label_3
_geom_torsion_atom_site_label_4
_geom_torsion
_geom_torsion_site_symmetry_1
_geom_torsion_site_symmetry_2
_geom_torsion_site_symmetry_3
_geom_torsion_site_symmetry_4
_geom_torsion_publ_flag
O1 C1 C2 C3 -15.1(6) . . . . ?
O2 C1 C2 C3 165.4(4) . . . . ?
C1 C2 C3 C4 -134.4(4) . . . . ?
C2 C3 C4 C11 -2.5(6) . . . . ?
C2 C3 C4 C5 175.7(4) . . . . ?
C3 C4 C5 C10 147.6(4) . . . . ?
C11 C4 C5 C10 -34.0(5) . . . . ?
C3 C4 C5 C6 -33.3(6) . . . . ?
C11 C4 C5 C6 145.1(4) . . . . ?
C10 C5 C6 C7 -0.5(6) . . . . ?
C4 C5 C6 C7 -179.7(4) . . . . ?
C5 C6 C7 C8 0.1(6) . . . . ?
C5 C6 C7 Cl1 178.1(3) . . . . ?
C6 C7 C8 C9 0.0(6) . . . . ?
Cl1 C7 C8 C9 -178.0(3) . . . . ?
C6 C7 C8 Cl2 178.2(3) . . . . ?
Cl1 C7 C8 Cl2 0.2(5) . . . . ?
C7 C8 C9 C10 0.4(6) . . . . ?
Cl2 C8 C9 C10 -177.8(3) . . . . ?
C8 C9 C10 C5 -0.9(6) . . . . ?
C6 C5 C10 C9 1.0(6) . . . . ?
C4 C5 C10 C9 -179.9(4) . . . . ?
C3 C4 C11 C12 127.3(4) . . . . ?
C5 C4 C11 C12 -51.0(5) . . . . ?
C3 C4 C11 C16 -52.0(6) . . . . ?
C5 C4 C11 C16 129.7(4) . . . . ?
C16 C11 C12 C13 3.1(6) . . . . ?
C4 C11 C12 C13 -176.3(4) . . . . ?
C11 C12 C13 C14 -1.2(7) . . . . ?
C12 C13 C14 C15 -1.8(7) . . . . ?
C13 C14 C15 C16 2.9(7) . . . . ?
C14 C15 C16 C11 -0.9(7) . . . . ?
C12 C11 C16 C15 -2.0(6) . . . . ?
C4 C11 C16 C15 177.4(4) . . . . ?

loop_
_cod_related_entry_id
_cod_related_entry_database
_cod_related_entry_code
1 ChemSpider 9418749
